data_4038807
loop_
_publ_author_name
'Deng, Qingsong'
'Yu, Aimin'
'Zhou, Jie'
'Cao, Qin'
'Meng, Xiangtai'

_publ_section_title
;
 Construction of Benzothiophene or
 Benzothiopheno[2,3-<i>e</i>]azepinedione Derivatives via Three-Component
 Domino or One-Pot Sequences.
;
_journal_issue 19
_journal_name_full 'The Journal of organic chemistry'
_journal_page_first 12270
_journal_page_last 12283
_journal_paper_doi 10.1021/acs.joc.0c01505
_journal_volume 85
_journal_year 2020
_chemical_formula_moiety 'C22 H21 N O2 S, C0.5 H Cl'
_chemical_formula_sum 'C22.5 H22 Cl N O2 S'
_chemical_formula_weight 405.92
_space_group_crystal_system monoclinic
_space_group_IT_number 15
_space_group_name_Hall '-C 2yc'
_space_group_name_H-M_alt 'C 1 2/c 1'
_atom_sites_solution_hydrogens mixed
_atom_sites_solution_primary direct
_audit_creation_date 2018-07-09
_audit_creation_method
;
Olex2 1.2
(compiled 2016.02.19 svn.r3266 for OlexSys, GUI svn.r5155)
;
_cell_angle_alpha 90
_cell_angle_beta 96.621(17)
_cell_angle_gamma 90
_cell_formula_units_Z 8
_cell_length_a 27.805(4)
_cell_length_b 10.095(2)
_cell_length_c 15.272(3)
_cell_measurement_reflns_used 1260
_cell_measurement_temperature 293(2)
_cell_measurement_theta_max 22.1220
_cell_measurement_theta_min 2.6410
_cell_volume 4258.1(13)
_computing_cell_refinement 'CrysAlisPro 1.171.39.7e (Rigaku OD, 2015)'
_computing_data_collection 'CrysAlisPro 1.171.39.7e (Rigaku OD, 2015)'
_computing_data_reduction 'CrysAlisPro 1.171.39.7e (Rigaku OD, 2015)'
_computing_molecular_graphics 'Olex2 (Dolomanov et al., 2009)'
_computing_publication_material 'Olex2 (Dolomanov et al., 2009)'
_computing_structure_refinement 'ShelXL (Sheldrick, 2015)'
_computing_structure_solution 'ShelXT (Sheldrick, 2015)'
_diffrn_ambient_temperature 293(2)
_diffrn_detector 'CCD plate'
_diffrn_measured_fraction_theta_full 0.999
_diffrn_measured_fraction_theta_max 0.999
_diffrn_measurement_details
;
List of Runs (angles in degrees, time in seconds):

  # Type    Start    End  Width  t~exp~   \w     \q     \k     \f   Frames
--------------------------------------------------------------------------
  1  \w    -63.00 119.00   1.00    7.61    --   30.00  54.00-120.00  182
  2  \w     37.00  62.00   1.00    7.61    --   30.00  54.00   0.00   25
  3  \w      6.00  42.00   1.00    7.61    --   30.00  54.00 150.00   36
;
_diffrn_measurement_device 'two-circle diffractometer'
_diffrn_measurement_device_type 'XtaLAB Mini (ROW)'
_diffrn_measurement_method '\w scans'
_diffrn_orient_matrix_type 'CrysAlisPro convention (1999,Acta A55,543-557)'
_diffrn_orient_matrix_UB_11 0.0047704000
_diffrn_orient_matrix_UB_12 0.0056710000
_diffrn_orient_matrix_UB_13 0.0464746000
_diffrn_orient_matrix_UB_21 0.0252432000
_diffrn_orient_matrix_UB_22 0.0019004000
_diffrn_orient_matrix_UB_23 -0.0034672000
_diffrn_orient_matrix_UB_31 -0.0011796000
_diffrn_orient_matrix_UB_32 0.0699078000
_diffrn_orient_matrix_UB_33 -0.0038029000
_diffrn_radiation_monochromator graphite
_diffrn_radiation_probe x-ray
_diffrn_radiation_type MoK\a
_diffrn_radiation_wavelength 0.71073
_diffrn_reflns_av_R_equivalents 0.0755
_diffrn_reflns_av_unetI/netI 0.1258
_diffrn_reflns_Laue_measured_fraction_full 0.999
_diffrn_reflns_Laue_measured_fraction_max 0.999
_diffrn_reflns_limit_h_max 32
_diffrn_reflns_limit_h_min -31
_diffrn_reflns_limit_k_max 11
_diffrn_reflns_limit_k_min -12
_diffrn_reflns_limit_l_max 18
_diffrn_reflns_limit_l_min -17
_diffrn_reflns_number 7764
_diffrn_reflns_point_group_measured_fraction_full 0.999
_diffrn_reflns_point_group_measured_fraction_max 0.999
_diffrn_reflns_theta_full 25.009
_diffrn_reflns_theta_max 25.009
_diffrn_reflns_theta_min 2.578
_diffrn_source 'fine-focus sealed X-ray tube'
_diffrn_source_type 'Enhance (Mo) X-ray Source'
_exptl_absorpt_coefficient_mu 0.294
_exptl_absorpt_correction_T_max 1.00000
_exptl_absorpt_correction_T_min 0.49070
_exptl_absorpt_correction_type multi-scan
_exptl_absorpt_process_details
;
CrysAlisPro 1.171.39.7e (Rigaku Oxford Diffraction, 2015)
Empirical absorption correction using spherical harmonics,
 implemented in SCALE3 ABSPACK scaling algorithm.
;
_exptl_crystal_density_diffrn 1.266
_exptl_crystal_description BLOCK
_exptl_crystal_F_000 1704
_refine_diff_density_max 0.287
_refine_diff_density_min -0.400
_refine_diff_density_rms 0.071
_refine_ls_extinction_method none
_refine_ls_goodness_of_fit_ref 1.031
_refine_ls_hydrogen_treatment mixed
_refine_ls_matrix_type full
_refine_ls_number_parameters 263
_refine_ls_number_reflns 3753
_refine_ls_number_restraints 1
_refine_ls_restrained_S_all 1.031
_refine_ls_R_factor_all 0.1701
_refine_ls_R_factor_gt 0.0735
_refine_ls_shift/su_max 0.000
_refine_ls_shift/su_mean 0.000
_refine_ls_structure_factor_coef Fsqd
_refine_ls_weighting_details 'w=1/[\s^2^(Fo^2^)+(0.1000P)^2^] where P=(Fo^2^+2Fc^2^)/3'
_refine_ls_weighting_scheme calc
_refine_ls_wR_factor_gt 0.1772
_refine_ls_wR_factor_ref 0.2584
_reflns_Friedel_coverage 0.000
_reflns_number_gt 1658
_reflns_number_total 3753
_reflns_threshold_expression 'I > 2\s(I)'
_cod_data_source_file jo0c01505_si_003.cif
_cod_data_source_block 2
_cod_depositor_comments 'Adding full bibliography for 4038801--4038807.cif.'
_cod_original_formula_sum 'C22.50 H22 Cl N O2 S'
_cod_database_code 4038807
_shelx_space_group_comment
;
The symmetry employed for this shelxl refinement is uniquely defined
by the following loop, which should always be used as a source of
symmetry information in preference to the above space-group names.
They are only intended as comments.
;
_reflns_odcompleteness_completeness 99.87
_reflns_odcompleteness_iscentric 1
_reflns_odcompleteness_theta 26.32
_olex2_refinement_description
;
1. Fixed Uiso
 At 1.2 times of:
  All C(H) groups, All C(H,H) groups
 At 1.5 times of:
  All C(H,H,H) groups
2. Rigid bond restraints
 C007, C00G
 with sigma for 1-2 distances of 0.001 and sigma for 1-3 distances of 0.001
3. Others
 Fixed Sof: Cl2(0.5) Cl3(0.5)
4.a Secondary CH2 refined with riding coordinates:
 C00K(H00J,H00K), C00M(H00M,H00N), C00O(H00P,H00Q), C00Q(H00R,H00S), C00R(H00T,
 H00U)
4.b Aromatic/amide H refined with riding coordinates:
 C00A(H00A), C00B(H00B), C00C(H00C), C00G(H00G), C00H(H00H), C00I(H00I),
 C00L(H00L), C00N(H00O)
4.c Idealised Me refined as rotating group:
 C00J(H00D,H00E,H00F)
;
_shelx_shelxl_version_number 2014/7
_olex2_submission_special_instructions 'No special instructions were received'
_oxdiff_exptl_absorpt_empirical_details
;
Empirical correction (ABSPACK) includes:
- Absorption correction using spherical harmonics
- Frame scaling
;
_oxdiff_exptl_absorpt_empirical_full_max 1.757
_oxdiff_exptl_absorpt_empirical_full_min 0.354

loop_
_space_group_symop_operation_xyz
'x, y, z'
'-x, y, -z+1/2'
'x+1/2, y+1/2, z'
'-x+1/2, y+1/2, -z+1/2'
'-x, -y, -z'
'x, -y, z-1/2'
'-x+1/2, -y+1/2, -z'
'x+1/2, -y+1/2, z-1/2'

loop_
_atom_site_label
_atom_site_type_symbol
_atom_site_fract_x
_atom_site_fract_y
_atom_site_fract_z
_atom_site_U_iso_or_equiv
_atom_site_adp_type
_atom_site_occupancy
_atom_site_site_symmetry_order
_atom_site_calc_flag
_atom_site_refinement_flags_posn
_atom_site_refinement_flags_adp
_atom_site_refinement_flags_occupancy
_atom_site_disorder_assembly
_atom_site_disorder_group
S001 S 0.24787(5) 0.48248(13) 0.53321(9) 0.0670(5) Uani 1 1 d . . . . .
O002 O 0.31050(14) 0.1926(4) 0.6711(2) 0.0826(12) Uani 1 1 d . . . . .
O003 O 0.40514(14) 0.4207(4) 0.6803(2) 0.0824(12) Uani 1 1 d . . . . .
N004 N 0.40608(15) 0.2663(5) 0.5746(3) 0.0756(13) Uani 1 1 d . . . . .
C005 C 0.29038(16) 0.5689(5) 0.4821(3) 0.0540(12) Uani 1 1 d . . . . .
C006 C 0.23160(19) 0.2748(5) 0.6842(3) 0.0599(13) Uani 1 1 d . . . . .
C007 C 0.33728(17) 0.5241(5) 0.5090(3) 0.0583(12) Uani 1 1 d . U . . .
C008 C 0.28086(19) 0.2788(5) 0.6497(3) 0.0586(13) Uani 1 1 d . . . . .
C009 C 0.38558(19) 0.3647(5) 0.6141(3) 0.0649(14) Uani 1 1 d . . . . .
C00A C 0.2817(2) 0.6692(5) 0.4206(3) 0.0673(14) Uani 1 1 d . . . . .
H00A H 0.2504 0.6986 0.4024 0.081 Uiso 1 1 calc R . . . .
C00B C 0.2086(2) 0.3875(5) 0.7094(3) 0.0681(15) Uani 1 1 d . . . . .
H00B H 0.2217 0.4705 0.7007 0.082 Uiso 1 1 calc R . . . .
C00C C 0.3213(2) 0.7240(5) 0.3873(3) 0.0707(15) Uani 1 1 d . . . . .
H00C H 0.3159 0.7923 0.3465 0.085 Uiso 1 1 calc R . . . .
C00D C 0.29251(19) 0.3855(5) 0.5911(3) 0.0614(14) Uani 1 1 d . . . . .
C00E C 0.3691(2) 0.6831(5) 0.4112(3) 0.0699(15) Uani 1 1 d . . . . .
C00F C 0.33853(18) 0.4189(5) 0.5714(3) 0.0594(13) Uani 1 1 d . . . . .
C00G C 0.37641(19) 0.5833(6) 0.4726(3) 0.0673(14) Uani 1 1 d . U . . .
H00G H 0.4078 0.5544 0.4905 0.081 Uiso 1 1 calc R . . . .
C00H C 0.2118(2) 0.1530(6) 0.6956(3) 0.0706(15) Uani 1 1 d . . . . .
H00H H 0.2275 0.0771 0.6793 0.085 Uiso 1 1 calc R . . . .
C00I C 0.1658(2) 0.3771(7) 0.7478(4) 0.0807(17) Uani 1 1 d . . . . .
H00I H 0.1506 0.4523 0.7664 0.097 Uiso 1 1 calc R . . . .
C00J C 0.4107(2) 0.7449(6) 0.3697(4) 0.0913(19) Uani 1 1 d . . . . .
H00D H 0.4122 0.7072 0.3124 0.137 Uiso 1 1 calc GR . . . .
H00E H 0.4406 0.7277 0.4062 0.137 Uiso 1 1 calc GR . . . .
H00F H 0.4058 0.8388 0.3643 0.137 Uiso 1 1 calc GR . . . .
C00K C 0.3836(2) 0.1904(6) 0.4990(4) 0.0862(19) Uani 1 1 d . . . . .
H00J H 0.4020 0.2025 0.4494 0.103 Uiso 1 1 calc R . . . .
H00K H 0.3510 0.2228 0.4821 0.103 Uiso 1 1 calc R . . . .
C00L C 0.1466(2) 0.2543(8) 0.7579(4) 0.094(2) Uani 1 1 d . . . . .
H00L H 0.1179 0.2472 0.7833 0.113 Uiso 1 1 calc R . . . .
C00M C 0.4547(2) 0.2181(6) 0.6095(4) 0.0895(19) Uani 1 1 d . . . . .
H00M H 0.4666 0.2685 0.6616 0.107 Uiso 1 1 calc R . . . .
H00N H 0.4769 0.2312 0.5657 0.107 Uiso 1 1 calc R . . . .
C00N C 0.1679(3) 0.1424(7) 0.7321(4) 0.092(2) Uani 1 1 d . . . . .
H00O H 0.1537 0.0600 0.7384 0.111 Uiso 1 1 calc R . . . .
C00O C 0.3818(2) 0.0457(6) 0.5212(4) 0.088(2) Uani 1 1 d . . . . .
H00P H 0.3690 -0.0036 0.4691 0.106 Uiso 1 1 calc R . . . .
H00Q H 0.3602 0.0324 0.5660 0.106 Uiso 1 1 calc R . . . .
C00Q C 0.4314(2) -0.0060(6) 0.5544(5) 0.102(2) Uani 1 1 d . . . . .
H00R H 0.4522 -0.0008 0.5077 0.122 Uiso 1 1 calc R . . . .
H00S H 0.4290 -0.0982 0.5712 0.122 Uiso 1 1 calc R . . . .
C00R C 0.4530(2) 0.0737(6) 0.6325(4) 0.098(2) Uani 1 1 d . . . . .
H00T H 0.4338 0.0618 0.6811 0.118 Uiso 1 1 calc R . . . .
H00U H 0.4856 0.0423 0.6514 0.118 Uiso 1 1 calc R . . . .
Cl2 Cl 0.5019(5) -0.2747(9) 0.7007(10) 0.325(18) Uani 0.5 1 d . . . A 1
Cl3 Cl 0.5097(5) -0.3695(12) 0.6286(9) 0.257(6) Uani 0.5 1 d . . . B 2
C3 C 0.5000 0.5898(13) 0.7500 0.174(8) Uani 1 2 d S T P . .
H3 H 0.532(3) 0.530(11) 0.760(7) 0.23(5) Uiso 1 1 d . . . . .

loop_
_atom_site_aniso_label
_atom_site_aniso_U_11
_atom_site_aniso_U_22
_atom_site_aniso_U_33
_atom_site_aniso_U_23
_atom_site_aniso_U_13
_atom_site_aniso_U_12
S001 0.0501(8) 0.0688(9) 0.0803(9) 0.0061(7) -0.0007(7) 0.0071(7)
O002 0.085(3) 0.071(2) 0.091(3) 0.018(2) 0.009(2) 0.024(2)
O003 0.073(3) 0.085(3) 0.083(2) -0.021(2) -0.017(2) 0.011(2)
N004 0.057(3) 0.082(3) 0.084(3) -0.018(3) -0.010(2) 0.014(2)
C005 0.043(3) 0.062(3) 0.056(3) -0.001(2) 0.005(2) -0.003(2)
C006 0.062(3) 0.053(3) 0.062(3) 0.002(2) -0.003(3) -0.005(3)
C007 0.050(3) 0.056(3) 0.068(3) -0.005(2) 0.002(2) 0.000(2)
C008 0.064(3) 0.053(3) 0.057(3) -0.006(2) -0.002(3) 0.000(3)
C009 0.060(3) 0.063(3) 0.069(3) -0.005(3) -0.002(3) 0.003(3)
C00A 0.069(4) 0.067(3) 0.064(3) 0.003(3) 0.001(3) 0.004(3)
C00B 0.074(4) 0.056(3) 0.073(3) 0.002(3) 0.002(3) 0.001(3)
C00C 0.087(4) 0.061(3) 0.063(3) 0.000(3) 0.006(3) 0.009(3)
C00D 0.061(3) 0.050(3) 0.071(3) -0.004(2) -0.001(3) 0.001(3)
C00E 0.079(4) 0.059(3) 0.071(3) -0.010(3) 0.010(3) -0.011(3)
C00F 0.050(3) 0.063(3) 0.064(3) -0.003(3) -0.001(2) 0.006(3)
C00G 0.047(3) 0.077(4) 0.078(3) -0.013(3) 0.005(2) -0.006(3)
C00H 0.081(4) 0.062(4) 0.067(3) -0.001(3) 0.000(3) -0.003(3)
C00I 0.060(4) 0.095(5) 0.089(4) 0.001(4) 0.018(3) -0.003(3)
C00J 0.080(4) 0.106(5) 0.092(4) -0.005(4) 0.027(3) -0.030(4)
C00K 0.073(4) 0.100(5) 0.081(4) -0.027(3) -0.014(3) 0.024(4)
C00L 0.064(4) 0.119(6) 0.100(5) 0.013(5) 0.016(3) -0.026(4)
C00M 0.053(3) 0.101(5) 0.108(4) -0.020(4) -0.020(3) 0.024(3)
C00N 0.104(5) 0.077(4) 0.091(4) 0.007(4) -0.008(4) -0.023(4)
C00O 0.068(4) 0.089(5) 0.100(4) -0.034(4) -0.020(3) 0.019(3)
C00Q 0.086(5) 0.086(4) 0.125(5) -0.024(4) -0.018(4) 0.029(4)
C00R 0.088(5) 0.098(5) 0.101(4) -0.014(4) -0.026(4) 0.041(4)
Cl2 0.149(6) 0.204(8) 0.60(5) 0.207(17) -0.04(3) 0.017(14)
Cl3 0.196(10) 0.285(13) 0.283(11) 0.139(10) -0.002(8) -0.034(11)
C3 0.104(10) 0.088(9) 0.31(2) 0.000 -0.057(13) 0.000

loop_
_atom_type_symbol
_atom_type_description
_atom_type_scat_dispersion_real
_atom_type_scat_dispersion_imag
_atom_type_scat_source
C C 0.0033 0.0016 'International Tables Vol C Tables 4.2.6.8 and 6.1.1.4'
H H 0.0000 0.0000 'International Tables Vol C Tables 4.2.6.8 and 6.1.1.4'
Cl Cl 0.1484 0.1585 'International Tables Vol C Tables 4.2.6.8 and 6.1.1.4'
N N 0.0061 0.0033 'International Tables Vol C Tables 4.2.6.8 and 6.1.1.4'
O O 0.0106 0.0060 'International Tables Vol C Tables 4.2.6.8 and 6.1.1.4'
S S 0.1246 0.1234 'International Tables Vol C Tables 4.2.6.8 and 6.1.1.4'

loop_
_geom_angle_atom_site_label_1
_geom_angle_atom_site_label_2
_geom_angle_atom_site_label_3
_geom_angle
_geom_angle_site_symmetry_1
_geom_angle_site_symmetry_3
_geom_angle_publ_flag
C005 S001 C00D 91.6(2) . . ?
C009 N004 C00K 125.7(4) . . ?
C009 N004 C00M 120.5(4) . . ?
C00K N004 C00M 113.7(5) . . ?
C007 C005 S001 111.6(4) . . ?
C00A C005 S001 127.0(4) . . ?
C00A C005 C007 121.4(5) . . ?
C00B C006 C008 122.6(5) . . ?
C00H C006 C008 117.3(5) . . ?
C00H C006 C00B 119.9(5) . . ?
C005 C007 C00F 112.8(5) . . ?
C005 C007 C00G 118.9(5) . . ?
C00G C007 C00F 128.2(5) . . ?
O002 C008 C006 119.7(5) . . ?
O002 C008 C00D 120.1(5) . . ?
C00D C008 C006 120.2(5) . . ?
O003 C009 N004 123.1(5) . . ?
O003 C009 C00F 118.2(5) . . ?
N004 C009 C00F 118.4(4) . . ?
C005 C00A H00A 121.4 . . ?
C00C C00A C005 117.3(5) . . ?
C00C C00A H00A 121.4 . . ?
C006 C00B H00B 119.9 . . ?
C006 C00B C00I 120.1(5) . . ?
C00I C00B H00B 119.9 . . ?
C00A C00C H00C 118.0 . . ?
C00A C00C C00E 124.1(5) . . ?
C00E C00C H00C 118.0 . . ?
C008 C00D S001 122.1(4) . . ?
C00F C00D S001 111.9(4) . . ?
C00F C00D C008 125.9(5) . . ?
C00C C00E C00J 121.2(5) . . ?
C00G C00E C00C 117.1(5) . . ?
C00G C00E C00J 121.7(5) . . ?
C007 C00F C009 121.1(5) . . ?
C00D C00F C007 112.0(4) . . ?
C00D C00F C009 126.7(5) . . ?
C007 C00G H00G 119.4 . . ?
C00E C00G C007 121.2(5) . . ?
C00E C00G H00G 119.4 . . ?
C006 C00H H00H 120.0 . . ?
C006 C00H C00N 120.1(6) . . ?
C00N C00H H00H 120.0 . . ?
C00B C00I H00I 120.6 . . ?
C00L C00I C00B 118.8(6) . . ?
C00L C00I H00I 120.6 . . ?
C00E C00J H00D 109.5 . . ?
C00E C00J H00E 109.5 . . ?
C00E C00J H00F 109.5 . . ?
H00D C00J H00E 109.5 . . ?
H00D C00J H00F 109.5 . . ?
H00E C00J H00F 109.5 . . ?
N004 C00K H00J 109.5 . . ?
N004 C00K H00K 109.5 . . ?
N004 C00K C00O 110.7(5) . . ?
H00J C00K H00K 108.1 . . ?
C00O C00K H00J 109.5 . . ?
C00O C00K H00K 109.5 . . ?
C00I C00L H00L 118.9 . . ?
C00N C00L C00I 122.2(7) . . ?
C00N C00L H00L 118.9 . . ?
N004 C00M H00M 109.5 . . ?
N004 C00M H00N 109.5 . . ?
N004 C00M C00R 110.6(5) . . ?
H00M C00M H00N 108.1 . . ?
C00R C00M H00M 109.5 . . ?
C00R C00M H00N 109.5 . . ?
C00H C00N H00O 120.6 . . ?
C00L C00N C00H 118.8(6) . . ?
C00L C00N H00O 120.6 . . ?
C00K C00O H00P 109.4 . . ?
C00K C00O H00Q 109.4 . . ?
C00K C00O C00Q 111.1(6) . . ?
H00P C00O H00Q 108.0 . . ?
C00Q C00O H00P 109.4 . . ?
C00Q C00O H00Q 109.4 . . ?
C00O C00Q H00R 109.6 . . ?
C00O C00Q H00S 109.6 . . ?
C00O C00Q C00R 110.4(5) . . ?
H00R C00Q H00S 108.1 . . ?
C00R C00Q H00R 109.6 . . ?
C00R C00Q H00S 109.6 . . ?
C00M C00R C00Q 110.7(5) . . ?
C00M C00R H00T 109.5 . . ?
C00M C00R H00U 109.5 . . ?
C00Q C00R H00T 109.5 . . ?
C00Q C00R H00U 109.5 . . ?
H00T C00R H00U 108.1 . . ?
Cl2 Cl2 C3 60.9(6) 2_656 1_545 ?
Cl2 C3 Cl2 58.2(13) 2_666 1_565 ?
Cl2 C3 H3 119(6) 1_565 . ?
Cl2 C3 H3 120(6) 2_666 . ?
Cl3 C3 Cl3 155.6(11) 2_666 1_565 ?
Cl3 C3 H3 93(6) 1_565 . ?
Cl3 C3 H3 101(6) 2_666 . ?

loop_
_geom_bond_atom_site_label_1
_geom_bond_atom_site_label_2
_geom_bond_distance
_geom_bond_site_symmetry_2
_geom_bond_publ_flag
S001 C005 1.726(5) . ?
S001 C00D 1.740(5) . ?
O002 C008 1.217(6) . ?
O003 C009 1.229(5) . ?
N004 C009 1.324(6) . ?
N004 C00K 1.465(6) . ?
N004 C00M 1.478(6) . ?
C005 C007 1.396(6) . ?
C005 C00A 1.384(7) . ?
C006 C008 1.523(7) . ?
C006 C00B 1.382(7) . ?
C006 C00H 1.366(7) . ?
C007 C00F 1.425(7) . ?
C007 C00G 1.410(7) . ?
C008 C00D 1.460(7) . ?
C009 C00F 1.496(7) . ?
C00A H00A 0.9300 . ?
C00A C00C 1.381(7) . ?
C00B H00B 0.9300 . ?
C00B C00I 1.389(8) . ?
C00C H00C 0.9300 . ?
C00C C00E 1.399(7) . ?
C00D C00F 1.390(7) . ?
C00E C00G 1.376(7) . ?
C00E C00J 1.517(7) . ?
C00G H00G 0.9300 . ?
C00H H00H 0.9300 . ?
C00H C00N 1.403(9) . ?
C00I H00I 0.9300 . ?
C00I C00L 1.366(8) . ?
C00J H00D 0.9600 . ?
C00J H00E 0.9600 . ?
C00J H00F 0.9600 . ?
C00K H00J 0.9700 . ?
C00K H00K 0.9700 . ?
C00K C00O 1.502(8) . ?
C00L H00L 0.9300 . ?
C00L C00N 1.356(9) . ?
C00M H00M 0.9700 . ?
C00M H00N 0.9700 . ?
C00M C00R 1.501(8) . ?
C00N H00O 0.9300 . ?
C00O H00P 0.9700 . ?
C00O H00Q 0.9700 . ?
C00O C00Q 1.506(7) . ?
C00Q H00R 0.9700 . ?
C00Q H00S 0.9700 . ?
C00Q C00R 1.506(8) . ?
C00R H00T 0.9700 . ?
C00R H00U 0.9700 . ?
Cl2 Cl2 1.52(3) 2_656 ?
Cl2 C3 1.565(14) 1_545 ?
Cl3 C3 1.948(13) 1_545 ?
C3 Cl2 1.565(14) 2_666 ?
C3 Cl2 1.565(14) 1_565 ?
C3 Cl3 1.948(13) 2_666 ?
C3 Cl3 1.948(13) 1_565 ?
C3 H3 1.07(10) . ?

loop_
_geom_torsion_atom_site_label_1
_geom_torsion_atom_site_label_2
_geom_torsion_atom_site_label_3
_geom_torsion_atom_site_label_4
_geom_torsion
_geom_torsion_site_symmetry_1
_geom_torsion_site_symmetry_2
_geom_torsion_site_symmetry_3
_geom_torsion_site_symmetry_4
_geom_torsion_publ_flag
S001 C005 C007 C00F 0.1(5) . . . . ?
S001 C005 C007 C00G 179.3(3) . . . . ?
S001 C005 C00A C00C -179.3(4) . . . . ?
S001 C00D C00F C007 0.2(5) . . . . ?
S001 C00D C00F C009 174.4(4) . . . . ?
O002 C008 C00D S001 161.2(4) . . . . ?
O002 C008 C00D C00F -15.8(7) . . . . ?
O003 C009 C00F C007 85.3(6) . . . . ?
O003 C009 C00F C00D -88.5(7) . . . . ?
N004 C009 C00F C007 -89.1(6) . . . . ?
N004 C009 C00F C00D 97.1(7) . . . . ?
N004 C00K C00O C00Q -54.9(7) . . . . ?
N004 C00M C00R C00Q 55.2(8) . . . . ?
C005 S001 C00D C008 -177.5(4) . . . . ?
C005 S001 C00D C00F -0.1(4) . . . . ?
C005 C007 C00F C009 -174.8(4) . . . . ?
C005 C007 C00F C00D -0.2(6) . . . . ?
C005 C007 C00G C00E -0.4(7) . . . . ?
C005 C00A C00C C00E 0.8(8) . . . . ?
C006 C008 C00D S001 -18.8(6) . . . . ?
C006 C008 C00D C00F 164.2(5) . . . . ?
C006 C00B C00I C00L -1.7(8) . . . . ?
C006 C00H C00N C00L -2.0(8) . . . . ?
C007 C005 C00A C00C -0.4(7) . . . . ?
C008 C006 C00B C00I -174.1(4) . . . . ?
C008 C006 C00H C00N 176.2(4) . . . . ?
C008 C00D C00F C007 177.4(4) . . . . ?
C008 C00D C00F C009 -8.3(8) . . . . ?
C009 N004 C00K C00O -121.2(6) . . . . ?
C009 N004 C00M C00R 121.1(6) . . . . ?
C00A C005 C007 C00F -178.9(4) . . . . ?
C00A C005 C007 C00G 0.2(7) . . . . ?
C00A C00C C00E C00G -1.0(8) . . . . ?
C00A C00C C00E C00J 178.0(5) . . . . ?
C00B C006 C008 O002 140.9(5) . . . . ?
C00B C006 C008 C00D -39.2(6) . . . . ?
C00B C006 C00H C00N 0.7(7) . . . . ?
C00B C00I C00L C00N 0.3(9) . . . . ?
C00C C00E C00G C007 0.7(7) . . . . ?
C00D S001 C005 C007 0.0(4) . . . . ?
C00D S001 C005 C00A 179.0(5) . . . . ?
C00F C007 C00G C00E 178.6(5) . . . . ?
C00G C007 C00F C009 6.1(8) . . . . ?
C00G C007 C00F C00D -179.3(5) . . . . ?
C00H C006 C008 O002 -34.5(6) . . . . ?
C00H C006 C008 C00D 145.5(4) . . . . ?
C00H C006 C00B C00I 1.1(7) . . . . ?
C00I C00L C00N C00H 1.5(9) . . . . ?
C00J C00E C00G C007 -178.2(4) . . . . ?
C00K N004 C009 O003 176.1(5) . . . . ?
C00K N004 C009 C00F -9.9(9) . . . . ?
C00K N004 C00M C00R -55.4(7) . . . . ?
C00K C00O C00Q C00R 56.2(8) . . . . ?
C00M N004 C009 O003 0.0(9) . . . . ?
C00M N004 C009 C00F 174.1(5) . . . . ?
C00M N004 C00K C00O 55.0(7) . . . . ?
C00O C00Q C00R C00M -56.3(8) . . . . ?
